data_7154276
loop_
_publ_author_name
'Adili, Alafate'
'Tao, Zhong-Lin'
'Chen, Dian-Feng'
'Han, Zhi-Yong'

_publ_section_title
;
 Quinine-catalyzed highly enantioselective cycloannulation of o-quinone
 methides with malononitrile.
;
_journal_issue 8
_journal_name_full 'Organic &amp; biomolecular chemistry'
_journal_page_first 2247
_journal_page_last 2250
_journal_paper_doi 10.1039/c4ob02602k
_journal_volume 13
_journal_year 2015
_chemical_absolute_configuration ad
_chemical_formula_sum 'C20.5 H17 Cl N2 O4'
_chemical_formula_weight 390.81
_chemical_name_systematic (S,E)-6-amino-8-(4-methoxystyryl)-8H-[1,3]dioxolo[4,5-g]chromene-7-carbonitrile
_space_group_crystal_system monoclinic
_space_group_IT_number 4
_space_group_name_Hall 'P 2yb'
_space_group_name_H-M_alt 'P 1 21 1'
_symmetry_space_group_name_Hall 'P 2yb'
_symmetry_space_group_name_H-M 'P 1 21 1'
_atom_sites_solution_hydrogens mixed
_audit_creation_method SHELXL-2013
_audit_update_record
;
2014-12-14 deposited with the CCDC.
2015-01-02 downloaded from the CCDC.
;
_cell_angle_alpha 90
_cell_angle_beta 97.948(2)
_cell_angle_gamma 90
_cell_formula_units_Z 4
_cell_length_a 19.9112(5)
_cell_length_b 4.5568(2)
_cell_length_c 21.2328(6)
_cell_measurement_reflns_used 7501
_cell_measurement_temperature 294(2)
_cell_measurement_theta_max 69.3425
_cell_measurement_theta_min 3.2748
_cell_volume 1907.97(11)
_computing_cell_refinement 'CrysAlisPro (Agilent Technologies)'
_computing_data_collection 'CrysAlisPro (Agilent Technologies)'
_computing_data_reduction 'CrysAlisPro (Agilent Technologies)'
_computing_molecular_graphics 'Ortep-3 (L. J. Farrugia, 2001)'
_computing_publication_material SHELXL-2013
_computing_structure_refinement 'SHELXL-2013 (Sheldrick, 2013)'
_computing_structure_solution 'SHELXS-97 (Sheldrick, 1997)'
_diffrn_ambient_temperature 294(2)
_diffrn_detector_area_resol_mean 15.9149
_diffrn_measured_fraction_theta_full 0.998
_diffrn_measured_fraction_theta_max 0.991
_diffrn_measurement_device_type 'Gemini S Ultra, Agilent Technologies'
_diffrn_measurement_method '\w scans'
_diffrn_radiation_type CuK\a
_diffrn_radiation_wavelength 1.54184
_diffrn_reflns_av_R_equivalents 0.0231
_diffrn_reflns_av_unetI/netI 0.0265
_diffrn_reflns_Laue_measured_fraction_full 0.998
_diffrn_reflns_Laue_measured_fraction_max 0.991
_diffrn_reflns_limit_h_max 23
_diffrn_reflns_limit_h_min -23
_diffrn_reflns_limit_k_max 4
_diffrn_reflns_limit_k_min -5
_diffrn_reflns_limit_l_max 25
_diffrn_reflns_limit_l_min -25
_diffrn_reflns_number 18419
_diffrn_reflns_point_group_measured_fraction_full 0.937
_diffrn_reflns_point_group_measured_fraction_max 0.925
_diffrn_reflns_theta_full 67.684
_diffrn_reflns_theta_max 69.469
_diffrn_reflns_theta_min 3.277
_diffrn_source 'Enhance Ultra (Cu) X-ray Source'
_exptl_absorpt_coefficient_mu 2.024
_exptl_absorpt_correction_T_max 1.00000
_exptl_absorpt_correction_T_min 0.74133
_exptl_absorpt_correction_type multi-scan
_exptl_absorpt_process_details
;
CrysAlisPro, Agilent Technologies,
Version 1.171.36.21 (release 14-08-2012 CrysAlis171 .NET)
(compiled Sep 14 2012,17:21:16)
Empirical absorption correction using spherical harmonics,
 implemented in SCALE3 ABSPACK scaling algorithm.
;
_exptl_crystal_colour colorless
_exptl_crystal_density_diffrn 1.361
_exptl_crystal_description needle
_exptl_crystal_F_000 812
_exptl_crystal_recrystallization_method 'Re-crystallisation from solvent: DCM/Hexanes'
_exptl_crystal_size_max 0.310
_exptl_crystal_size_mid 0.300
_exptl_crystal_size_min 0.270
_refine_diff_density_max 0.232
_refine_diff_density_min -0.449
_refine_diff_density_rms 0.037
_refine_ls_abs_structure_details
;
 Flack x determined using 2011 quotients [(I+)-(I-)]/[(I+)+(I-)]
 (Parsons and Flack (2004), Acta Cryst. A60, s61).
;
_refine_ls_abs_structure_Flack 0.040(13)
_refine_ls_extinction_coef 0.0027(5)
_refine_ls_extinction_expression Fc^*^=kFc[1+0.001xFc^2^\l^3^/sin(2\q)]^-1/4^
_refine_ls_extinction_method SHELXL
_refine_ls_goodness_of_fit_ref 1.054
_refine_ls_hydrogen_treatment mixed
_refine_ls_matrix_type full
_refine_ls_number_parameters 515
_refine_ls_number_reflns 6653
_refine_ls_number_restraints 1
_refine_ls_restrained_S_all 1.054
_refine_ls_R_factor_all 0.0562
_refine_ls_R_factor_gt 0.0484
_refine_ls_shift/su_max 0.007
_refine_ls_shift/su_mean 0.000
_refine_ls_structure_factor_coef Fsqd
_refine_ls_weighting_details 'w=1/[\s^2^(Fo^2^)+(0.0811P)^2^+0.3253P] where P=(Fo^2^+2Fc^2^)/3'
_refine_ls_weighting_scheme calc
_refine_ls_wR_factor_gt 0.1371
_refine_ls_wR_factor_ref 0.1466
_reflns_Friedel_coverage 0.644
_reflns_Friedel_fraction_full 0.857
_reflns_Friedel_fraction_max 0.837
_reflns_number_gt 5714
_reflns_number_total 6653
_reflns_threshold_expression 'I > 2\s(I)'
_cod_data_source_file c4ob02602k2.cif
_cod_data_source_block shelxl
_cod_depositor_comments
;
      Adding full bibliography for 7154276.cif.

2017-03-08
Z value and formula fixed to values more according to usual
chemical conventions.                 miguel
;
_cod_original_formula_sum 'C41 H34 Cl2 N4 O8'
_cod_original_formula_weight 781.62
_cod_original_formula_units_Z 2
_cod_database_code 7154276
_shelx_space_group_comment
;
The symmetry employed for this shelxl refinement is uniquely defined
by the following loop, which should always be used as a source of
symmetry information in preference to the above space-group names.
They are only intended as comments.
;
_shelx_estimated_absorpt_t_min 0.573
_shelx_estimated_absorpt_t_max 0.611
_shelxl_version_number 2013-4

loop_
_space_group_symop_operation_xyz
'x, y, z'
'-x, y+1/2, -z'

loop_
_atom_site_label
_atom_site_type_symbol
_atom_site_fract_x
_atom_site_fract_y
_atom_site_fract_z
_atom_site_U_iso_or_equiv
_atom_site_adp_type
_atom_site_occupancy
_atom_site_site_symmetry_order
_atom_site_calc_flag
_atom_site_refinement_flags_posn
_atom_site_refinement_flags_adp
O2 O 0.26645(12) 0.5612(7) 0.11680(11) 0.0630(7) Uani 1 1 d . .
O7 O 0.82913(14) -0.0792(8) 0.44740(13) 0.0807(9) Uani 1 1 d . .
O6 O 1.03695(12) 0.3859(7) 0.41505(11) 0.0673(8) Uani 1 1 d . .
O5 O 0.86702(15) 0.4778(8) -0.07544(11) 0.0786(9) Uani 1 1 d . .
O1 O 0.67331(15) 0.4868(9) 0.47751(14) 0.0863(10) Uani 1 1 d . .
C12 C 0.35870(17) 0.9016(8) 0.14948(16) 0.0520(8) Uani 1 1 d . .
O3 O 0.37591(17) 1.0653(9) -0.03813(13) 0.0885(10) Uani 1 1 d . .
C33 C 0.96835(17) 0.3409(9) 0.39566(14) 0.0531(8) Uani 1 1 d . .
C21 C 0.88007(18) 0.5147(10) -0.01086(16) 0.0608(9) Uani 1 1 d . .
C13 C 0.31522(16) 0.7602(9) 0.10301(15) 0.0527(8) Uani 1 1 d . .
N1 N 0.20898(16) 0.3200(9) 0.18192(17) 0.0665(9) Uani 1 1 d . .
O4 O 0.45337(17) 1.2965(8) 0.03715(15) 0.0875(10) Uani 1 1 d . .
C11 C 0.25818(16) 0.5162(8) 0.17863(15) 0.0513(8) Uani 1 1 d . .
C17 C 0.40802(19) 1.0905(9) 0.13044(19) 0.0625(9) Uani 1 1 d . .
H17 H 0.4388 1.1876 0.1603 0.075 Uiso 1 1 calc R U
C9 C 0.35333(16) 0.8648(8) 0.21960(15) 0.0514(8) Uani 1 1 d . .
H9 H 0.3418 1.0564 0.2362 0.062 Uiso 1 1 calc R U
C1 C 0.61667(18) 0.5917(10) 0.44014(17) 0.0636(10) Uani 1 1 d . .
C10 C 0.29581(16) 0.6549(8) 0.22714(15) 0.0521(8) Uani 1 1 d . .
C35 C 0.87085(19) 0.0974(10) 0.41759(16) 0.0602(9) Uani 1 1 d . .
C4 C 0.50465(17) 0.7780(9) 0.35556(16) 0.0573(9) Uani 1 1 d . .
C34 C 0.93847(19) 0.1508(10) 0.43462(16) 0.0594(9) Uani 1 1 d . .
H34 H 0.9631 0.0646 0.4703 0.071 Uiso 1 1 calc R U
O8 O 0.76849(14) 0.1356(10) 0.35867(15) 0.0911(11) Uani 1 1 d . .
C5 C 0.55024(19) 0.5752(11) 0.33758(18) 0.0707(11) Uani 1 1 d . .
H5 H 0.5433 0.4990 0.2966 0.085 Uiso 1 1 calc R U
C29 C 0.96885(18) 0.6773(9) 0.30087(15) 0.0541(8) Uani 1 1 d . .
H29 H 0.9488 0.8727 0.3032 0.065 Uiso 1 1 calc R U
C31 C 1.07242(18) 0.5564(10) 0.37927(15) 0.0603(10) Uani 1 1 d . .
C28 C 0.95769(18) 0.5814(9) 0.23219(15) 0.0557(8) Uani 1 1 d . .
H28 H 0.9821 0.4203 0.2209 0.067 Uiso 1 1 calc R U
C24 C 0.90231(17) 0.6290(9) 0.11966(16) 0.0576(9) Uani 1 1 d . .
C32 C 0.93389(17) 0.4726(8) 0.34212(14) 0.0515(8) Uani 1 1 d . .
C14 C 0.31581(19) 0.8024(10) 0.03786(16) 0.0624(10) Uani 1 1 d . .
H14 H 0.2854 0.7073 0.0074 0.075 Uiso 1 1 calc R U
C30 C 1.04308(18) 0.6995(9) 0.32696(15) 0.0576(9) Uani 1 1 d . .
C37 C 0.86464(18) 0.4102(10) 0.32597(17) 0.0606(9) Uani 1 1 d . .
H37 H 0.8396 0.4918 0.2900 0.073 Uiso 1 1 calc R U
C25 C 0.9409(2) 0.4276(10) 0.09201(17) 0.0668(10) Uani 1 1 d . .
H25 H 0.9751 0.3277 0.1177 0.080 Uiso 1 1 calc R U
C8 C 0.41842(16) 0.7627(9) 0.25803(16) 0.0545(8) Uani 1 1 d . .
H8 H 0.4416 0.6082 0.2422 0.065 Uiso 1 1 calc R U
C15 C 0.36372(19) 0.9912(10) 0.02161(17) 0.0631(9) Uani 1 1 d . .
C20 C 0.28055(18) 0.5993(11) 0.28909(17) 0.0634(10) Uani 1 1 d . .
C27 C 0.91569(18) 0.7102(9) 0.18705(16) 0.0585(9) Uani 1 1 d . .
H27 H 0.8918 0.8709 0.1994 0.070 Uiso 1 1 calc R U
C40 C 1.0850(2) 0.8821(12) 0.29448(18) 0.0709(11) Uani 1 1 d . .
N3 N 1.13831(18) 0.5637(13) 0.40435(17) 0.0884(14) Uani 1 1 d . .
C6 C 0.6054(2) 0.4842(12) 0.3789(2) 0.0775(12) Uani 1 1 d . .
H6 H 0.6354 0.3489 0.3656 0.093 Uiso 1 1 calc R U
C26 C 0.9308(2) 0.3687(10) 0.02754(17) 0.0668(10) Uani 1 1 d . .
H26 H 0.9579 0.2324 0.0103 0.080 Uiso 1 1 calc R U
C2 C 0.5729(2) 0.7918(12) 0.45931(18) 0.0739(12) Uani 1 1 d . .
H2 H 0.5801 0.8659 0.5005 0.089 Uiso 1 1 calc R U
C22 C 0.8392(2) 0.7052(12) 0.01584(18) 0.0761(12) Uani 1 1 d . .
H22 H 0.8032 0.7946 -0.0096 0.091 Uiso 1 1 calc R U
C7 C 0.44450(17) 0.8792(9) 0.31278(16) 0.0589(9) Uani 1 1 d . .
H7 H 0.4225 1.0436 0.3259 0.071 Uiso 1 1 calc R U
C23 C 0.8507(2) 0.7661(12) 0.07956(18) 0.0723(11) Uani 1 1 d . .
H23 H 0.8233 0.9024 0.0964 0.087 Uiso 1 1 calc R U
C38 C 0.7641(2) -0.0569(13) 0.4102(2) 0.0813(13) Uani 1 1 d . .
H38A H 0.7491 -0.2490 0.3943 0.098 Uiso 1 1 calc R U
H38B H 0.7314 0.0175 0.4361 0.098 Uiso 1 1 calc R U
C36 C 0.83510(17) 0.2257(10) 0.36479(17) 0.0625(10) Uani 1 1 d . .
C16 C 0.40926(19) 1.1270(9) 0.06648(19) 0.0636(10) Uani 1 1 d . .
N2 N 0.2675(2) 0.5554(13) 0.33874(17) 0.0975(15) Uani 1 1 d . .
C3 C 0.5175(2) 0.8848(12) 0.41686(18) 0.0724(11) Uani 1 1 d . .
H3 H 0.4882 1.0232 0.4302 0.087 Uiso 1 1 calc R U
C39 C 0.9107(2) 0.2919(13) -0.10499(19) 0.0807(12) Uani 1 1 d . .
H39A H 0.9565 0.3615 -0.0956 0.121 Uiso 1 1 calc R U
H39B H 0.8971 0.2929 -0.1502 0.121 Uiso 1 1 calc R U
H39C H 0.9079 0.0955 -0.0891 0.121 Uiso 1 1 calc R U
C18 C 0.4275(2) 1.2843(12) -0.0295(2) 0.0842(13) Uani 1 1 d . .
H18A H 0.4089 1.4733 -0.0438 0.101 Uiso 1 1 calc R U
H18B H 0.4636 1.2350 -0.0539 0.101 Uiso 1 1 calc R U
C19 C 0.6883(3) 0.5965(18) 0.5408(2) 0.108(2) Uani 1 1 d . .
H19A H 0.6939 0.8056 0.5396 0.162 Uiso 1 1 calc R U
H19B H 0.7294 0.5082 0.5612 0.162 Uiso 1 1 calc R U
H19C H 0.6517 0.5496 0.5641 0.162 Uiso 1 1 calc R U
Cl1 Cl 0.40523(17) 1.5804(13) -0.19606(18) 0.252(2) Uani 1 1 d . .
N4 N 1.1180(2) 1.0315(12) 0.26803(18) 0.0949(14) Uani 1 1 d . .
Cl2 Cl 0.26888(18) 1.613(2) -0.1815(2) 0.377(5) Uani 1 1 d . .
C41 C 0.3304(5) 1.708(7) -0.2098(7) 0.38(2) Uani 1 1 d . .
H41A H 0.3350 1.9167 -0.2009 0.461 Uiso 1 1 calc R U
H41B H 0.3178 1.6921 -0.2555 0.461 Uiso 1 1 calc R U
H1A H 0.200(2) 0.277(11) 0.220(2) 0.067(12) Uiso 1 1 d . .
H3A H 1.171(3) 0.653(15) 0.385(3) 0.108(19) Uiso 1 1 d . .
H1B H 0.195(2) 0.222(12) 0.142(2) 0.086(14) Uiso 1 1 d . .
H3B H 1.153(2) 0.451(12) 0.440(2) 0.084(15) Uiso 1 1 d . .

loop_
_atom_site_aniso_label
_atom_site_aniso_U_11
_atom_site_aniso_U_22
_atom_site_aniso_U_33
_atom_site_aniso_U_23
_atom_site_aniso_U_13
_atom_site_aniso_U_12
O2 0.0603(13) 0.0760(19) 0.0503(12) 0.0076(12) -0.0008(10) -0.0162(13)
O7 0.0765(17) 0.101(3) 0.0669(16) 0.0143(16) 0.0184(13) -0.0227(17)
O6 0.0601(13) 0.094(2) 0.0457(12) 0.0093(13) -0.0002(10) -0.0153(14)
O5 0.0867(18) 0.099(2) 0.0462(13) 0.0008(14) -0.0058(12) 0.0098(17)
O1 0.0728(17) 0.105(3) 0.0734(17) 0.0123(17) -0.0159(14) -0.0007(18)
C12 0.0541(17) 0.047(2) 0.0538(17) 0.0023(15) 0.0051(13) 0.0038(15)
O3 0.103(2) 0.100(3) 0.0672(17) 0.0150(17) 0.0259(15) -0.016(2)
C33 0.0567(17) 0.063(2) 0.0389(15) -0.0052(15) 0.0055(13) -0.0049(16)
C21 0.0613(19) 0.072(3) 0.0468(17) 0.0023(17) -0.0011(14) -0.0049(18)
C13 0.0517(16) 0.053(2) 0.0526(17) 0.0072(16) 0.0067(13) 0.0007(16)
N1 0.0630(18) 0.082(3) 0.0531(17) 0.0110(17) 0.0010(14) -0.0176(17)
O4 0.091(2) 0.087(2) 0.089(2) 0.0122(18) 0.0326(16) -0.0233(18)
C11 0.0463(15) 0.057(2) 0.0498(17) 0.0092(15) 0.0027(12) 0.0039(15)
C17 0.0598(19) 0.058(2) 0.070(2) -0.0019(19) 0.0111(16) -0.0023(18)
C9 0.0520(17) 0.048(2) 0.0534(17) -0.0029(15) 0.0033(13) 0.0035(15)
C1 0.0563(19) 0.076(3) 0.0560(19) 0.0111(19) -0.0022(15) -0.0127(19)
C10 0.0498(16) 0.055(2) 0.0510(18) 0.0045(15) 0.0057(13) 0.0048(15)
C35 0.070(2) 0.064(2) 0.0505(18) 0.0006(17) 0.0202(15) -0.0064(19)
C4 0.0512(17) 0.065(2) 0.0541(18) -0.0023(17) 0.0034(14) -0.0042(17)
C34 0.067(2) 0.069(3) 0.0418(16) 0.0034(15) 0.0079(14) -0.0040(18)
O8 0.0581(15) 0.130(3) 0.0854(19) 0.025(2) 0.0106(13) -0.0169(18)
C5 0.063(2) 0.087(3) 0.059(2) -0.014(2) -0.0041(16) 0.007(2)
C29 0.0648(19) 0.052(2) 0.0464(17) -0.0026(15) 0.0097(14) -0.0040(16)
C31 0.0608(19) 0.080(3) 0.0414(16) -0.0066(17) 0.0113(14) -0.0127(19)
C28 0.067(2) 0.056(2) 0.0440(16) 0.0006(16) 0.0090(14) -0.0030(17)
C24 0.0568(18) 0.065(3) 0.0494(18) 0.0050(16) 0.0025(14) -0.0063(17)
C32 0.0590(18) 0.055(2) 0.0418(15) -0.0031(14) 0.0101(13) -0.0023(16)
C14 0.064(2) 0.070(3) 0.0520(18) 0.0079(17) 0.0033(15) -0.0044(19)
C30 0.0638(19) 0.066(2) 0.0439(16) -0.0055(16) 0.0108(14) -0.0114(18)
C37 0.0578(19) 0.069(3) 0.0549(19) 0.0058(18) 0.0075(15) 0.0003(18)
C25 0.073(2) 0.072(3) 0.0503(18) 0.0075(18) -0.0071(16) 0.012(2)
C8 0.0505(16) 0.056(2) 0.0555(18) -0.0035(16) 0.0019(13) 0.0044(16)
C15 0.067(2) 0.064(3) 0.060(2) 0.0110(18) 0.0155(16) 0.0034(19)
C20 0.0585(19) 0.076(3) 0.054(2) -0.0027(19) 0.0039(15) -0.0085(19)
C27 0.0636(19) 0.060(2) 0.0527(18) 0.0016(16) 0.0094(15) -0.0010(17)
C40 0.073(2) 0.088(3) 0.0536(19) -0.002(2) 0.0149(17) -0.015(2)
N3 0.0610(19) 0.148(4) 0.0541(19) 0.011(2) 0.0015(15) -0.019(2)
C6 0.063(2) 0.090(3) 0.076(3) -0.009(2) -0.0047(18) 0.013(2)
C26 0.073(2) 0.070(3) 0.0539(19) -0.0045(18) -0.0032(16) 0.008(2)
C2 0.071(2) 0.099(4) 0.0495(19) -0.005(2) 0.0021(16) -0.012(2)
C22 0.072(2) 0.095(3) 0.057(2) 0.005(2) -0.0072(18) 0.018(2)
C7 0.0546(18) 0.062(2) 0.0589(19) -0.0027(17) 0.0046(15) 0.0015(17)
C23 0.072(2) 0.085(3) 0.059(2) 0.003(2) 0.0056(17) 0.018(2)
C38 0.068(2) 0.091(4) 0.089(3) 0.008(3) 0.026(2) -0.007(2)
C36 0.0536(18) 0.076(3) 0.059(2) -0.0032(19) 0.0132(15) -0.0037(18)
C16 0.064(2) 0.056(2) 0.074(2) 0.0020(19) 0.0224(17) -0.0010(18)
N2 0.091(3) 0.142(4) 0.060(2) 0.000(2) 0.0167(18) -0.031(3)
C3 0.068(2) 0.089(3) 0.058(2) -0.012(2) 0.0042(17) 0.007(2)
C39 0.098(3) 0.084(3) 0.059(2) -0.006(2) 0.006(2) -0.001(3)
C18 0.096(3) 0.077(3) 0.087(3) 0.014(3) 0.041(2) -0.001(3)
C19 0.094(3) 0.160(6) 0.062(2) 0.014(3) -0.017(2) 0.001(4)
Cl1 0.180(3) 0.343(6) 0.246(3) 0.095(4) 0.072(2) 0.008(3)
N4 0.097(3) 0.118(4) 0.075(2) 0.014(2) 0.026(2) -0.031(3)
Cl2 0.175(3) 0.674(16) 0.292(5) 0.146(7) 0.059(3) -0.077(5)
C41 0.118(7) 0.71(6) 0.316(17) 0.19(3) 0.012(10) -0.071(17)

loop_
_atom_type_symbol
_atom_type_description
_atom_type_scat_dispersion_real
_atom_type_scat_dispersion_imag
_atom_type_scat_source
C C 0.0181 0.0091 'International Tables Vol C Tables 4.2.6.8 and 6.1.1.4'
H H 0.0000 0.0000 'International Tables Vol C Tables 4.2.6.8 and 6.1.1.4'
N N 0.0311 0.0180 'International Tables Vol C Tables 4.2.6.8 and 6.1.1.4'
O O 0.0492 0.0322 'International Tables Vol C Tables 4.2.6.8 and 6.1.1.4'
Cl Cl 0.3639 0.7018 'International Tables Vol C Tables 4.2.6.8 and 6.1.1.4'

loop_
_geom_angle_atom_site_label_1
_geom_angle_atom_site_label_2
_geom_angle_atom_site_label_3
_geom_angle
C11 O2 C13 118.9(3)
C35 O7 C38 105.3(3)
C31 O6 C33 119.2(3)
C21 O5 C39 118.2(3)
C1 O1 C19 118.1(4)
C13 C12 C17 118.3(3)
C13 C12 C9 121.9(3)
C17 C12 C9 119.8(3)
C15 O3 C18 105.7(3)
C32 C33 O6 122.5(3)
C32 C33 C34 123.8(3)
O6 C33 C34 113.7(3)
C22 C21 O5 116.9(3)
C22 C21 C26 119.4(3)
O5 C21 C26 123.7(4)
C12 C13 O2 122.8(3)
C12 C13 C14 123.6(3)
O2 C13 C14 113.6(3)
C11 N1 H1A 116(3)
C11 N1 H1B 112(3)
H1A N1 H1B 130(4)
C16 O4 C18 105.0(3)
N1 C11 C10 127.6(3)
N1 C11 O2 109.8(3)
C10 C11 O2 122.6(3)
C16 C17 C12 117.9(4)
C16 C17 H17 121.1
C12 C17 H17 121.1
C8 C9 C12 113.2(3)
C8 C9 C10 110.7(3)
C12 C9 C10 109.3(3)
C8 C9 H9 107.8
C12 C9 H9 107.8
C10 C9 H9 107.8
C2 C1 O1 124.7(4)
C2 C1 C6 119.5(3)
O1 C1 C6 115.8(4)
C11 C10 C20 117.4(3)
C11 C10 C9 124.3(3)
C20 C10 C9 118.3(3)
C34 C35 O7 128.3(4)
C34 C35 C36 121.4(3)
O7 C35 C36 110.3(3)
C3 C4 C5 116.9(3)
C3 C4 C7 120.0(4)
C5 C4 C7 123.1(3)
C35 C34 C33 116.2(3)
C35 C34 H34 121.9
C33 C34 H34 121.9
C36 O8 C38 105.9(3)
C6 C5 C4 121.5(4)
C6 C5 H5 119.3
C4 C5 H5 119.3
C30 C29 C28 112.3(3)
C30 C29 C32 109.5(3)
C28 C29 C32 111.3(3)
C30 C29 H29 107.8
C28 C29 H29 107.8
C32 C29 H29 107.8
N3 C31 C30 126.9(4)
N3 C31 O6 110.4(3)
C30 C31 O6 122.7(3)
C27 C28 C29 124.5(4)
C27 C28 H28 117.7
C29 C28 H28 117.7
C25 C24 C23 116.6(3)
C25 C24 C27 123.1(3)
C23 C24 C27 120.3(4)
C33 C32 C37 118.2(3)
C33 C32 C29 121.9(3)
C37 C32 C29 119.9(3)
C15 C14 C13 116.0(3)
C15 C14 H14 122.0
C13 C14 H14 122.0
C31 C30 C40 117.7(3)
C31 C30 C29 124.1(3)
C40 C30 C29 118.2(3)
C36 C37 C32 117.9(3)
C36 C37 H37 121.1
C32 C37 H37 121.1
C24 C25 C26 122.5(3)
C24 C25 H25 118.7
C26 C25 H25 118.7
C7 C8 C9 123.9(3)
C7 C8 H8 118.0
C9 C8 H8 118.0
C14 C15 O3 127.7(4)
C14 C15 C16 121.9(3)
O3 C15 C16 110.4(4)
N2 C20 C10 179.2(4)
C28 C27 C24 127.5(4)
C28 C27 H27 116.3
C24 C27 H27 116.3
N4 C40 C30 179.0(6)
C31 N3 H3A 124(4)
C31 N3 H3B 119(3)
H3A N3 H3B 117(5)
C5 C6 C1 120.5(4)
C5 C6 H6 119.7
C1 C6 H6 119.7
C21 C26 C25 119.1(4)
C21 C26 H26 120.5
C25 C26 H26 120.5
C1 C2 C3 119.6(4)
C1 C2 H2 120.2
C3 C2 H2 120.2
C21 C22 C23 120.8(4)
C21 C22 H22 119.6
C23 C22 H22 119.6
C8 C7 C4 127.3(4)
C8 C7 H7 116.4
C4 C7 H7 116.4
C22 C23 C24 121.5(4)
C22 C23 H23 119.2
C24 C23 H23 119.2
O8 C38 O7 108.9(3)
O8 C38 H38A 109.9
O7 C38 H38A 109.9
O8 C38 H38B 109.9
O7 C38 H38B 109.9
H38A C38 H38B 108.3
C37 C36 C35 122.5(3)
C37 C36 O8 128.0(4)
C35 C36 O8 109.5(3)
C15 C16 C17 122.2(4)
C15 C16 O4 109.9(3)
C17 C16 O4 127.9(4)
C4 C3 C2 122.0(4)
C4 C3 H3 119.0
C2 C3 H3 119.0
O5 C39 H39A 109.5
O5 C39 H39B 109.5
H39A C39 H39B 109.5
O5 C39 H39C 109.5
H39A C39 H39C 109.5
H39B C39 H39C 109.5
O3 C18 O4 107.9(3)
O3 C18 H18A 110.1
O4 C18 H18A 110.1
O3 C18 H18B 110.1
O4 C18 H18B 110.1
H18A C18 H18B 108.4
O1 C19 H19A 109.5
O1 C19 H19B 109.5
H19A C19 H19B 109.5
O1 C19 H19C 109.5
H19A C19 H19C 109.5
H19B C19 H19C 109.5
Cl2 C41 Cl1 128.0(16)
Cl2 C41 H41A 105.3
Cl1 C41 H41A 105.3
Cl2 C41 H41B 105.3
Cl1 C41 H41B 105.3
H41A C41 H41B 106.0

loop_
_geom_bond_atom_site_label_1
_geom_bond_atom_site_label_2
_geom_bond_distance
O2 C11 1.361(4)
O2 C13 1.389(4)
O7 C35 1.373(5)
O7 C38 1.424(5)
O6 C31 1.352(5)
O6 C33 1.386(4)
O5 C21 1.370(4)
O5 C39 1.420(6)
O1 C1 1.372(4)
O1 C19 1.426(6)
C12 C13 1.379(5)
C12 C17 1.407(5)
C12 C9 1.517(5)
O3 C15 1.366(4)
O3 C18 1.426(6)
C33 C32 1.381(5)
C33 C34 1.387(5)
C21 C22 1.365(6)
C21 C26 1.379(5)
C13 C14 1.398(5)
N1 C11 1.335(5)
N1 H1A 0.88(4)
N1 H1B 0.97(5)
O4 C16 1.381(5)
O4 C18 1.438(6)
C11 C10 1.345(5)
C17 C16 1.372(5)
C17 H17 0.9300
C9 C8 1.507(4)
C9 C10 1.518(5)
C9 H9 0.9800
C1 C2 1.361(7)
C1 C6 1.378(6)
C10 C20 1.413(5)
C35 C34 1.367(5)
C35 C36 1.373(5)
C4 C3 1.380(5)
C4 C5 1.385(6)
C4 C7 1.474(5)
C34 H34 0.9300
O8 C36 1.377(4)
O8 C38 1.414(6)
C5 C6 1.372(5)
C5 H5 0.9300
C29 C30 1.508(5)
C29 C28 1.509(4)
C29 C32 1.513(5)
C29 H29 0.9800
C31 N3 1.346(5)
C31 C30 1.349(5)
C28 C27 1.319(5)
C28 H28 0.9300
C24 C25 1.379(6)
C24 C23 1.389(5)
C24 C27 1.466(5)
C32 C37 1.403(5)
C14 C15 1.364(6)
C14 H14 0.9300
C30 C40 1.423(6)
C37 C36 1.366(6)
C37 H37 0.9300
C25 C26 1.382(5)
C25 H25 0.9300
C8 C7 1.318(5)
C8 H8 0.9300
C15 C16 1.369(6)
C20 N2 1.138(5)
C27 H27 0.9300
C40 N4 1.144(6)
N3 H3A 0.91(6)
N3 H3B 0.93(5)
C6 H6 0.9300
C26 H26 0.9300
C2 C3 1.391(6)
C2 H2 0.9300
C22 C23 1.369(6)
C22 H22 0.9300
C7 H7 0.9300
C23 H23 0.9300
C38 H38A 0.9700
C38 H38B 0.9700
C3 H3 0.9300
C39 H39A 0.9600
C39 H39B 0.9600
C39 H39C 0.9600
C18 H18A 0.9700
C18 H18B 0.9700
C19 H19A 0.9600
C19 H19B 0.9600
C19 H19C 0.9600
Cl1 C41 1.588(16)
Cl2 C41 1.503(13)
C41 H41A 0.9700
C41 H41B 0.9700

loop_
_geom_torsion_atom_site_label_1
_geom_torsion_atom_site_label_2
_geom_torsion_atom_site_label_3
_geom_torsion_atom_site_label_4
_geom_torsion
C31 O6 C33 C32 -2.4(5)
C31 O6 C33 C34 177.0(3)
C39 O5 C21 C22 177.0(4)
C39 O5 C21 C26 -3.8(6)
C17 C12 C13 O2 177.6(3)
C9 C12 C13 O2 -4.1(5)
C17 C12 C13 C14 -2.4(5)
C9 C12 C13 C14 175.9(4)
C11 O2 C13 C12 4.1(5)
C11 O2 C13 C14 -175.9(3)
C13 O2 C11 N1 179.6(3)
C13 O2 C11 C10 -0.6(5)
C13 C12 C17 C16 1.1(5)
C9 C12 C17 C16 -177.3(3)
C13 C12 C9 C8 124.6(4)
C17 C12 C9 C8 -57.1(4)
C13 C12 C9 C10 0.8(5)
C17 C12 C9 C10 179.0(3)
C19 O1 C1 C2 -0.8(7)
C19 O1 C1 C6 178.4(5)
N1 C11 C10 C20 -2.9(6)
O2 C11 C10 C20 177.4(4)
N1 C11 C10 C9 176.9(4)
O2 C11 C10 C9 -2.9(5)
C8 C9 C10 C11 -122.7(4)
C12 C9 C10 C11 2.6(5)
C8 C9 C10 C20 57.1(4)
C12 C9 C10 C20 -177.6(3)
C38 O7 C35 C34 -179.9(4)
C38 O7 C35 C36 0.1(5)
O7 C35 C34 C33 -179.9(4)
C36 C35 C34 C33 0.1(6)
C32 C33 C34 C35 -0.3(6)
O6 C33 C34 C35 -179.7(4)
C3 C4 C5 C6 0.2(7)
C7 C4 C5 C6 -179.4(4)
C33 O6 C31 N3 -177.5(4)
C33 O6 C31 C30 3.9(6)
C30 C29 C28 C27 -132.2(4)
C32 C29 C28 C27 104.6(4)
O6 C33 C32 C37 179.2(3)
C34 C33 C32 C37 -0.2(6)
O6 C33 C32 C29 -0.3(6)
C34 C33 C32 C29 -179.6(3)
C30 C29 C32 C33 1.4(5)
C28 C29 C32 C33 126.3(4)
C30 C29 C32 C37 -178.0(3)
C28 C29 C32 C37 -53.2(5)
C12 C13 C14 C15 1.3(6)
O2 C13 C14 C15 -178.7(3)
N3 C31 C30 C40 -0.9(7)
O6 C31 C30 C40 177.5(4)
N3 C31 C30 C29 179.0(4)
O6 C31 C30 C29 -2.6(6)
C28 C29 C30 C31 -124.3(4)
C32 C29 C30 C31 -0.1(5)
C28 C29 C30 C40 55.6(5)
C32 C29 C30 C40 179.8(4)
C33 C32 C37 C36 0.9(6)
C29 C32 C37 C36 -179.6(4)
C23 C24 C25 C26 1.9(6)
C27 C24 C25 C26 -175.2(4)
C12 C9 C8 C7 133.9(4)
C10 C9 C8 C7 -103.0(4)
C13 C14 C15 O3 178.5(4)
C13 C14 C15 C16 1.2(6)
C18 O3 C15 C14 176.0(4)
C18 O3 C15 C16 -6.4(5)
C29 C28 C27 C24 -179.9(3)
C25 C24 C27 C28 -10.6(7)
C23 C24 C27 C28 172.5(4)
C4 C5 C6 C1 0.5(8)
C2 C1 C6 C5 -0.6(7)
O1 C1 C6 C5 -179.9(4)
C22 C21 C26 C25 -2.6(7)
O5 C21 C26 C25 178.3(4)
C24 C25 C26 C21 -0.4(7)
O1 C1 C2 C3 179.2(4)
C6 C1 C2 C3 0.0(7)
O5 C21 C22 C23 -176.8(4)
C26 C21 C22 C23 4.0(7)
C9 C8 C7 C4 174.8(4)
C3 C4 C7 C8 -166.6(4)
C5 C4 C7 C8 13.0(7)
C21 C22 C23 C24 -2.5(8)
C25 C24 C23 C22 -0.4(7)
C27 C24 C23 C22 176.7(4)
C36 O8 C38 O7 0.3(5)
C35 O7 C38 O8 -0.3(5)
C32 C37 C36 C35 -1.2(6)
C32 C37 C36 O8 179.5(4)
C34 C35 C36 C37 0.7(7)
O7 C35 C36 C37 -179.3(4)
C34 C35 C36 O8 -179.9(4)
O7 C35 C36 O8 0.0(5)
C38 O8 C36 C37 179.1(5)
C38 O8 C36 C35 -0.2(5)
C14 C15 C16 C17 -2.5(6)
O3 C15 C16 C17 179.7(4)
C14 C15 C16 O4 177.7(4)
O3 C15 C16 O4 0.0(5)
C12 C17 C16 C15 1.3(6)
C12 C17 C16 O4 -179.0(4)
C18 O4 C16 C15 6.4(5)
C18 O4 C16 C17 -173.4(4)
C5 C4 C3 C2 -0.8(7)
C7 C4 C3 C2 178.8(4)
C1 C2 C3 C4 0.7(7)
C15 O3 C18 O4 10.2(5)
C16 O4 C18 O3 -10.2(5)
